data_4337735
loop_
_publ_author_name
'K\"a\&s, Martina'
'Hohenberger, Johannes'
'Adelhardt, Mario'
'Zolnhofer, Eva M.'
'Mossin, Susanne'
'Heinemann, Frank W.'
'Sutter, J\"org'
'Meyer, Karsten'

_publ_section_title
;
 Synthesis and characterization of divalent manganese, iron, and cobalt
 complexes in tripodal phenolate/n-heterocyclic carbene ligand
 environments.
;
_journal_issue 5
_journal_name_full 'Inorganic chemistry'
_journal_page_first 2460
_journal_page_last 2470
_journal_paper_doi 10.1021/ic4024053
_journal_volume 53
_journal_year 2014
_chemical_formula_moiety 'C50 H61 Mn N3 O2, 1.5(C4 H10 O2), 0.5(C4 H8 O)'
_chemical_formula_sum 'C58 H80 Mn N3 O5.5'
_chemical_formula_weight 962.19
_chemical_name_systematic
; 
 ? 
;
_space_group_IT_number 14
_symmetry_cell_setting monoclinic
_symmetry_space_group_name_Hall '-P 2ybc'
_symmetry_space_group_name_H-M 'P 1 21/c 1'
_atom_sites_solution_hydrogens geom
_atom_sites_solution_primary direct
_atom_sites_solution_secondary difmap
_audit_creation_method SHELXL-97
_cell_angle_alpha 90.00
_cell_angle_beta 106.599(3)
_cell_angle_gamma 90.00
_cell_formula_units_Z 8
_cell_length_a 18.366(2)
_cell_length_b 21.614(3)
_cell_length_c 27.656(3)
_cell_measurement_reflns_used 9819
_cell_measurement_temperature 120(2)
_cell_measurement_theta_max 26.12
_cell_measurement_theta_min 2.41
_cell_volume 10521(2)
_computing_cell_refinement 'Bruker SAINT'
_computing_data_collection 'Bruker APEX2'
_computing_data_reduction 'Bruker SAINT'
_computing_molecular_graphics 'SHELXTL 6.12 (Bruker AXS, 2002)'
_computing_publication_material 'SHELXTL 6.12 (Bruker AXS, 2002)'
_computing_structure_refinement 'SHELXTL 6.12 (Bruker AXS, 2002)'
_computing_structure_solution 'SHELXTL 6.12 (Bruker AXS, 2002)'
_diffrn_ambient_temperature 120(2)
_diffrn_detector_area_resol_mean 83.33
_diffrn_measured_fraction_theta_full 0.998
_diffrn_measured_fraction_theta_max 0.998
_diffrn_measurement_device_type 'Bruker Kappa APEX II'
_diffrn_measurement_method '\f and \w scans'
_diffrn_radiation_monochromator 'Quazar focussing montel optics'
_diffrn_radiation_source 'ImuS micro-focus tube'
_diffrn_radiation_type MoK\a
_diffrn_radiation_wavelength 0.71073
_diffrn_reflns_av_R_equivalents 0.0812
_diffrn_reflns_av_sigmaI/netI 0.0599
_diffrn_reflns_limit_h_max 21
_diffrn_reflns_limit_h_min -18
_diffrn_reflns_limit_k_max 16
_diffrn_reflns_limit_k_min -25
_diffrn_reflns_limit_l_max 32
_diffrn_reflns_limit_l_min -30
_diffrn_reflns_number 142581
_diffrn_reflns_theta_full 25.00
_diffrn_reflns_theta_max 25.03
_diffrn_reflns_theta_min 2.23
_exptl_absorpt_coefficient_mu 0.302
_exptl_absorpt_correction_T_max 0.988
_exptl_absorpt_correction_T_min 0.887
_exptl_absorpt_correction_type multi-scan
_exptl_absorpt_process_details 'SADABS, Bruker-AXS, 2008'
_exptl_crystal_colour colorless
_exptl_crystal_density_diffrn 1.215
_exptl_crystal_density_method 'not measured'
_exptl_crystal_description plate
_exptl_crystal_F_000 4144
_exptl_crystal_size_max 0.20
_exptl_crystal_size_mid 0.12
_exptl_crystal_size_min 0.04
_refine_diff_density_max 1.304
_refine_diff_density_min -1.068
_refine_diff_density_rms 0.104
_refine_ls_extinction_method none
_refine_ls_goodness_of_fit_ref 1.765
_refine_ls_hydrogen_treatment constr
_refine_ls_matrix_type full
_refine_ls_number_parameters 1232
_refine_ls_number_reflns 18540
_refine_ls_number_restraints 96
_refine_ls_restrained_S_all 1.784
_refine_ls_R_factor_all 0.1402
_refine_ls_R_factor_gt 0.0973
_refine_ls_shift/su_max 0.001
_refine_ls_shift/su_mean 0.000
_refine_ls_structure_factor_coef Fsqd
_refine_ls_weighting_details 'calc w=1/[\s^2^(Fo^2^)+(0.0830P)^2^+3.3157P] where P=(Fo^2^+2Fc^2^)/3'
_refine_ls_weighting_scheme calc
_refine_ls_wR_factor_gt 0.2419
_refine_ls_wR_factor_ref 0.2621
_reflns_number_gt 12878
_reflns_number_total 18540
_reflns_threshold_expression >2sigma(I)
_cod_data_source_file ic4024053_si_002.cif
_cod_data_source_block jh1202
_cod_original_sg_symbol_Hall -P2ybc
_cod_original_sg_symbol_H-M P2(1)/c
_cod_original_formula_sum 'C58 H80 Mn N3 O5.50'
_cod_database_code 4337735

loop_
_symmetry_equiv_pos_as_xyz
'x, y, z'
'-x, y+1/2, -z+1/2'
'-x, -y, -z'
'x, -y-1/2, z-1/2'

loop_
_atom_site_label
_atom_site_type_symbol
_atom_site_fract_x
_atom_site_fract_y
_atom_site_fract_z
_atom_site_U_iso_or_equiv
_atom_site_adp_type
_atom_site_occupancy
_atom_site_symmetry_multiplicity
_atom_site_calc_flag
_atom_site_refinement_flags
Mn1 Mn 0.23185(4) 0.40230(3) 0.76725(3) 0.0191(2) Uani 1 1 d .
O1 O 0.27311(17) 0.32687(14) 0.80575(12) 0.0218(7) Uani 1 1 d .
O2 O 0.31122(18) 0.46692(14) 0.77554(12) 0.0258(8) Uani 1 1 d .
N1 N 0.2511(2) 0.36819(17) 0.69618(14) 0.0229(9) Uani 1 1 d .
N2 N 0.0746(2) 0.38122(17) 0.69015(15) 0.0228(9) Uani 1 1 d .
N3 N 0.0555(2) 0.42648(16) 0.75428(15) 0.0204(9) Uani 1 1 d .
C1 C 0.1835(3) 0.3731(2) 0.65141(18) 0.0240(11) Uani 1 1 d .
H1A H 0.1952 0.3521 0.6227 0.029 Uiso 1 1 calc R
H1B H 0.1747 0.4174 0.6425 0.029 Uiso 1 1 calc R
C2 C 0.1098(3) 0.3459(2) 0.65740(19) 0.0256(11) Uani 1 1 d .
H2A H 0.0728 0.3426 0.6236 0.031 Uiso 1 1 calc R
H2B H 0.1203 0.3035 0.6711 0.031 Uiso 1 1 calc R
C3 C 0.1116(3) 0.40482(19) 0.73574(18) 0.0203(10) Uani 1 1 d .
C4 C -0.0035(3) 0.3878(2) 0.68033(19) 0.0264(11) Uani 1 1 d .
H4 H -0.0412 0.3749 0.6507 0.032 Uiso 1 1 calc R
C5 C -0.0153(3) 0.4154(2) 0.72018(19) 0.0267(12) Uani 1 1 d .
H5 H -0.0633 0.4256 0.7247 0.032 Uiso 1 1 calc R
C6 C 0.2761(3) 0.3022(2) 0.70556(18) 0.0231(11) Uani 1 1 d .
H6A H 0.2883 0.2859 0.6753 0.028 Uiso 1 1 calc R
H6B H 0.2334 0.2774 0.7105 0.028 Uiso 1 1 calc R
C7 C 0.3442(3) 0.2940(2) 0.75079(17) 0.0220(11) Uani 1 1 d .
C8 C 0.3386(3) 0.3071(2) 0.79983(19) 0.0232(11) Uani 1 1 d .
C9 C 0.4042(3) 0.2992(2) 0.84236(18) 0.0229(11) Uani 1 1 d .
C10 C 0.4705(3) 0.2771(2) 0.83332(18) 0.0257(11) Uani 1 1 d .
H10 H 0.5142 0.2716 0.8613 0.031 Uiso 1 1 calc R
C11 C 0.4760(3) 0.2628(2) 0.78553(19) 0.0268(11) Uani 1 1 d .
C12 C 0.4123(3) 0.2720(2) 0.74460(19) 0.0255(11) Uani 1 1 d .
H12 H 0.4152 0.2631 0.7116 0.031 Uiso 1 1 calc R
C13 C 0.3133(3) 0.4059(2) 0.68634(19) 0.0261(11) Uani 1 1 d .
H13A H 0.3183 0.3950 0.6527 0.031 Uiso 1 1 calc R
H13B H 0.3618 0.3952 0.7117 0.031 Uiso 1 1 calc R
C14 C 0.3006(3) 0.4748(2) 0.68818(18) 0.0255(11) Uani 1 1 d .
C15 C 0.3023(3) 0.5026(2) 0.73473(18) 0.0232(11) Uani 1 1 d .
C16 C 0.2978(3) 0.5683(2) 0.73766(17) 0.0221(11) Uani 1 1 d .
C17 C 0.2876(3) 0.6012(2) 0.6928(2) 0.0280(12) Uani 1 1 d .
H17 H 0.2827 0.6449 0.6941 0.034 Uiso 1 1 calc R
C18 C 0.2840(3) 0.5748(2) 0.64633(19) 0.0311(12) Uani 1 1 d .
C19 C 0.2914(3) 0.5109(2) 0.64526(19) 0.0299(12) Uani 1 1 d .
H19 H 0.2900 0.4913 0.6143 0.036 Uiso 1 1 calc R
C20 C 0.0712(2) 0.4539(2) 0.80361(18) 0.0202(10) Uani 1 1 d .
C21 C 0.0615(3) 0.5171(2) 0.80751(19) 0.0240(11) Uani 1 1 d .
C22 C 0.0838(3) 0.5430(2) 0.85539(19) 0.0264(12) Uani 1 1 d .
H22 H 0.0772 0.5862 0.8590 0.032 Uiso 1 1 calc R
C23 C 0.1152(3) 0.5083(2) 0.89778(18) 0.0232(11) Uani 1 1 d .
C24 C 0.1206(3) 0.4451(2) 0.89247(19) 0.0261(11) Uani 1 1 d .
H24 H 0.1400 0.4204 0.9218 0.031 Uiso 1 1 calc R
C25 C 0.0989(3) 0.4164(2) 0.84582(18) 0.0218(11) Uani 1 1 d .
C26 C 0.0306(3) 0.5571(2) 0.7611(2) 0.0368(14) Uani 1 1 d .
H26A H 0.0181 0.5982 0.7713 0.055 Uiso 1 1 calc R
H26B H -0.0152 0.5379 0.7390 0.055 Uiso 1 1 calc R
H26C H 0.0690 0.5610 0.7429 0.055 Uiso 1 1 calc R
C27 C 0.1463(3) 0.5380(2) 0.94914(19) 0.0314(12) Uani 1 1 d .
H27A H 0.1284 0.5808 0.9478 0.047 Uiso 1 1 calc R
H27B H 0.2019 0.5374 0.9587 0.047 Uiso 1 1 calc R
H27C H 0.1286 0.5148 0.9741 0.047 Uiso 1 1 calc R
C28 C 0.1055(3) 0.3466(2) 0.84168(18) 0.0256(11) Uani 1 1 d .
H28A H 0.1539 0.3364 0.8354 0.038 Uiso 1 1 calc R
H28B H 0.0635 0.3313 0.8138 0.038 Uiso 1 1 calc R
H28C H 0.1032 0.3272 0.8732 0.038 Uiso 1 1 calc R
C29 C 0.4011(3) 0.3169(2) 0.89531(18) 0.0262(11) Uani 1 1 d .
C30 C 0.4717(4) 0.3236(3) 0.9887(2) 0.0481(17) Uani 1 1 d .
H30 H 0.5219 0.3160 1.0142 0.058 Uiso 1 1 calc R
C31 C 0.3343(3) 0.2966(3) 0.9630(2) 0.0423(15) Uani 1 1 d .
H31 H 0.2941 0.2713 0.9715 0.051 Uiso 1 1 calc R
C32 C 0.3753(3) 0.4040(3) 0.9499(2) 0.0378(14) Uani 1 1 d .
H32 H 0.3618 0.4489 0.9501 0.045 Uiso 1 1 calc R
C33 C 0.4771(3) 0.3054(3) 0.93587(19) 0.0375(13) Uani 1 1 d .
H33A H 0.5177 0.3299 0.9278 0.045 Uiso 1 1 calc R
H33B H 0.4908 0.2611 0.9358 0.045 Uiso 1 1 calc R
C34 C 0.3815(3) 0.3859(2) 0.89756(18) 0.0295(12) Uani 1 1 d .
H34A H 0.4214 0.4112 0.8895 0.035 Uiso 1 1 calc R
H34B H 0.3327 0.3947 0.8719 0.035 Uiso 1 1 calc R
C35 C 0.4110(4) 0.2855(3) 1.0025(2) 0.0495(16) Uani 1 1 d .
H35A H 0.4078 0.2977 1.0363 0.059 Uiso 1 1 calc R
H35B H 0.4243 0.2410 1.0034 0.059 Uiso 1 1 calc R
C36 C 0.3138(3) 0.3649(3) 0.9624(2) 0.0429(15) Uani 1 1 d .
H36A H 0.3087 0.3770 0.9958 0.052 Uiso 1 1 calc R
H36B H 0.2644 0.3722 0.9368 0.052 Uiso 1 1 calc R
C37 C 0.3404(3) 0.2776(2) 0.91022(19) 0.0312(12) Uani 1 1 d .
H37A H 0.3541 0.2333 0.9106 0.037 Uiso 1 1 calc R
H37B H 0.2905 0.2834 0.8848 0.037 Uiso 1 1 calc R
C38 C 0.4514(3) 0.3922(3) 0.9893(2) 0.0429(15) Uani 1 1 d .
H38A H 0.4478 0.4039 1.0232 0.052 Uiso 1 1 calc R
H38B H 0.4915 0.4178 0.9817 0.052 Uiso 1 1 calc R
C39 C 0.5501(3) 0.2394(2) 0.7776(2) 0.0354(13) Uani 1 1 d .
H39A H 0.5830 0.2235 0.8096 0.053 Uiso 1 1 calc R
H39B H 0.5757 0.2734 0.7657 0.053 Uiso 1 1 calc R
H39C H 0.5390 0.2062 0.7525 0.053 Uiso 1 1 calc R
C40 C 0.3104(3) 0.6007(2) 0.78832(18) 0.0245(11) Uani 1 1 d .
C41 C 0.3169(3) 0.7036(2) 0.8339(2) 0.0328(13) Uani 1 1 d .
H41 H 0.3107 0.7492 0.8285 0.039 Uiso 1 1 calc R
C42 C 0.4079(3) 0.6201(2) 0.87307(19) 0.0305(12) Uani 1 1 d .
H42 H 0.4611 0.6108 0.8938 0.037 Uiso 1 1 calc R
C43 C 0.2705(3) 0.6106(2) 0.8689(2) 0.0362(13) Uani 1 1 d .
H43 H 0.2342 0.5949 0.8870 0.043 Uiso 1 1 calc R
C44 C 0.3009(3) 0.6712(2) 0.78253(19) 0.0289(12) Uani 1 1 d .
H44A H 0.3361 0.6873 0.7643 0.035 Uiso 1 1 calc R
H44B H 0.2484 0.6807 0.7621 0.035 Uiso 1 1 calc R
C45 C 0.2537(3) 0.5789(2) 0.81730(19) 0.0292(12) Uani 1 1 d .
H45A H 0.2012 0.5887 0.7971 0.035 Uiso 1 1 calc R
H45B H 0.2577 0.5335 0.8220 0.035 Uiso 1 1 calc R
C46 C 0.3981(3) 0.6897(2) 0.8657(2) 0.0300(12) Uani 1 1 d .
H46A H 0.4347 0.7057 0.8485 0.036 Uiso 1 1 calc R
H46B H 0.4082 0.7104 0.8989 0.036 Uiso 1 1 calc R
C47 C 0.3521(3) 0.5964(2) 0.9004(2) 0.0353(13) Uani 1 1 d .
H47A H 0.3624 0.6166 0.9338 0.042 Uiso 1 1 calc R
H47B H 0.3585 0.5512 0.9057 0.042 Uiso 1 1 calc R
C48 C 0.3925(3) 0.5883(2) 0.82193(18) 0.0275(12) Uani 1 1 d .
H48A H 0.4001 0.5432 0.8270 0.033 Uiso 1 1 calc R
H48B H 0.4291 0.6036 0.8045 0.033 Uiso 1 1 calc R
C49 C 0.2610(3) 0.6806(2) 0.8619(2) 0.0365(13) Uani 1 1 d .
H49A H 0.2716 0.7011 0.8952 0.044 Uiso 1 1 calc R
H49B H 0.2083 0.6905 0.8422 0.044 Uiso 1 1 calc R
C50 C 0.2742(4) 0.6144(3) 0.6006(2) 0.0461(15) Uani 1 1 d .
H50A H 0.2977 0.6548 0.6106 0.069 Uiso 1 1 calc R
H50B H 0.2199 0.6199 0.5837 0.069 Uiso 1 1 calc R
H50C H 0.2984 0.5943 0.5774 0.069 Uiso 1 1 calc R
Mn2 Mn 0.26943(4) 0.07647(3) 0.73375(3) 0.0206(2) Uani 1 1 d .
O3 O 0.19509(18) 0.00844(14) 0.72392(12) 0.0256(8) Uani 1 1 d .
O4 O 0.22280(17) 0.15122(14) 0.69659(12) 0.0224(7) Uani 1 1 d .
N4 N 0.2484(2) 0.10625(17) 0.80537(14) 0.0233(9) Uani 1 1 d .
N5 N 0.4255(2) 0.09537(17) 0.81165(15) 0.0252(9) Uani 1 1 d .
N6 N 0.4464(2) 0.05370(18) 0.74651(15) 0.0250(9) Uani 1 1 d .
C51 C 0.3163(3) 0.1004(2) 0.84950(18) 0.0268(11) Uani 1 1 d .
H51A H 0.3257 0.0558 0.8571 0.032 Uiso 1 1 calc R
H51B H 0.3046 0.1195 0.8789 0.032 Uiso 1 1 calc R
C52 C 0.3892(3) 0.1292(2) 0.84407(18) 0.0276(12) Uani 1 1 d .
H52A H 0.3776 0.1716 0.8305 0.033 Uiso 1 1 calc R
H52B H 0.4258 0.1328 0.8780 0.033 Uiso 1 1 calc R
C53 C 0.3896(3) 0.0749(2) 0.76479(18) 0.0236(11) Uani 1 1 d .
C54 C 0.5033(3) 0.0876(2) 0.8223(2) 0.0318(12) Uani 1 1 d .
H54 H 0.5403 0.0992 0.8526 0.038 Uiso 1 1 calc R
C55 C 0.5169(3) 0.0609(2) 0.78196(19) 0.0333(13) Uani 1 1 d .
H55 H 0.5649 0.0492 0.7784 0.040 Uiso 1 1 calc R
C56 C 0.1864(3) 0.0669(2) 0.81369(18) 0.0241(11) Uani 1 1 d .
H56A H 0.1381 0.0783 0.7884 0.029 Uiso 1 1 calc R
H56B H 0.1808 0.0763 0.8475 0.029 Uiso 1 1 calc R
C57 C 0.1988(3) -0.0022(2) 0.81024(18) 0.0228(11) Uani 1 1 d .
C58 C 0.1995(3) -0.0277(2) 0.76359(18) 0.0238(11) Uani 1 1 d .
C59 C 0.2015(3) -0.0944(2) 0.75906(19) 0.0233(11) Uani 1 1 d .
C60 C 0.2066(3) -0.1292(2) 0.80240(18) 0.0247(11) Uani 1 1 d .
H60 H 0.2096 -0.1729 0.8001 0.030 Uiso 1 1 calc R
C61 C 0.2076(3) -0.1034(2) 0.84908(19) 0.0293(12) Uani 1 1 d .
C62 C 0.2030(3) -0.0394(2) 0.85173(18) 0.0251(11) Uani 1 1 d .
H62 H 0.2028 -0.0207 0.8828 0.030 Uiso 1 1 calc R
C63 C 0.2230(3) 0.1726(2) 0.79779(18) 0.0251(11) Uani 1 1 d .
H63A H 0.2653 0.1979 0.7931 0.030 Uiso 1 1 calc R
H63B H 0.2115 0.1874 0.8287 0.030 Uiso 1 1 calc R
C64 C 0.1539(3) 0.1825(2) 0.75316(18) 0.0224(11) Uani 1 1 d .
C65 C 0.1577(3) 0.1697(2) 0.70357(17) 0.0220(10) Uani 1 1 d .
C66 C 0.0916(3) 0.17888(19) 0.66222(17) 0.0203(10) Uani 1 1 d .
C67 C 0.0268(3) 0.20212(19) 0.67294(18) 0.0202(10) Uani 1 1 d .
H67 H -0.0173 0.2088 0.6455 0.024 Uiso 1 1 calc R
C68 C 0.0229(3) 0.21605(19) 0.72118(18) 0.0219(11) Uani 1 1 d .
C69 C 0.0872(3) 0.2056(2) 0.76047(19) 0.0253(11) Uani 1 1 d .
H69 H 0.0860 0.2146 0.7939 0.030 Uiso 1 1 calc R
C70 C 0.4318(3) 0.0298(2) 0.69596(18) 0.0237(11) Uani 1 1 d .
C71 C 0.4012(3) 0.0700(2) 0.65547(19) 0.0245(11) Uani 1 1 d .
C72 C 0.3817(3) 0.0448(2) 0.60707(19) 0.0282(12) Uani 1 1 d .
H72 H 0.3608 0.0712 0.5791 0.034 Uiso 1 1 calc R
C73 C 0.3916(3) -0.0171(2) 0.59831(19) 0.0284(12) Uani 1 1 d .
C74 C 0.4252(3) -0.0542(2) 0.63935(19) 0.0280(12) Uani 1 1 d .
H74 H 0.4346 -0.0964 0.6336 0.034 Uiso 1 1 calc R
C75 C 0.4457(3) -0.0322(2) 0.68867(19) 0.0259(11) Uani 1 1 d .
C76 C 0.3924(3) 0.1390(2) 0.6631(2) 0.0330(13) Uani 1 1 d .
H76A H 0.3946 0.1614 0.6328 0.049 Uiso 1 1 calc R
H76B H 0.4335 0.1532 0.6921 0.049 Uiso 1 1 calc R
H76C H 0.3433 0.1468 0.6694 0.049 Uiso 1 1 calc R
C77 C 0.3647(4) -0.0424(3) 0.5458(2) 0.0437(15) Uani 1 1 d .
H77A H 0.3093 -0.0461 0.5358 0.066 Uiso 1 1 calc R
H77B H 0.3875 -0.0832 0.5447 0.066 Uiso 1 1 calc R
H77C H 0.3799 -0.0143 0.5226 0.066 Uiso 1 1 calc R
C78 C 0.4814(3) -0.0746(2) 0.7322(2) 0.0401(14) Uani 1 1 d .
H78A H 0.5303 -0.0575 0.7518 0.060 Uiso 1 1 calc R
H78B H 0.4893 -0.1155 0.7192 0.060 Uiso 1 1 calc R
H78C H 0.4476 -0.0784 0.7538 0.060 Uiso 1 1 calc R
C79 C 0.1924(2) -0.1246(2) 0.70761(17) 0.0207(10) Uani 1 1 d .
C80 C 0.1022(3) -0.1347(2) 0.61938(19) 0.0304(12) Uani 1 1 d .
H80 H 0.0517 -0.1213 0.5969 0.036 Uiso 1 1 calc R
C81 C 0.1805(3) -0.2254(2) 0.65813(19) 0.0313(12) Uani 1 1 d .
H81 H 0.1816 -0.2715 0.6617 0.038 Uiso 1 1 calc R
C82 C 0.2424(3) -0.1341(2) 0.6312(2) 0.0359(13) Uani 1 1 d .
H82 H 0.2833 -0.1206 0.6162 0.043 Uiso 1 1 calc R
C83 C 0.1144(3) -0.1055(2) 0.67167(19) 0.0283(12) Uani 1 1 d .
H83A H 0.0734 -0.1190 0.6860 0.034 Uiso 1 1 calc R
H83B H 0.1119 -0.0598 0.6684 0.034 Uiso 1 1 calc R
C84 C 0.2558(3) -0.1050(2) 0.6835(2) 0.0310(12) Uani 1 1 d .
H84A H 0.2564 -0.0594 0.6805 0.037 Uiso 1 1 calc R
H84B H 0.3059 -0.1183 0.7055 0.037 Uiso 1 1 calc R
C85 C 0.1035(3) -0.2048(2) 0.6235(2) 0.0319(12) Uani 1 1 d .
H85A H 0.0953 -0.2234 0.5896 0.038 Uiso 1 1 calc R
H85B H 0.0623 -0.2190 0.6373 0.038 Uiso 1 1 calc R
C86 C 0.2431(3) -0.2045(2) 0.6355(2) 0.0353(13) Uani 1 1 d .
H86A H 0.2931 -0.2184 0.6572 0.042 Uiso 1 1 calc R
H86B H 0.2349 -0.2232 0.6017 0.042 Uiso 1 1 calc R
C87 C 0.1645(3) -0.1125(2) 0.5973(2) 0.0375(14) Uani 1 1 d .
H87A H 0.1636 -0.0668 0.5950 0.045 Uiso 1 1 calc R
H87B H 0.1559 -0.1294 0.5628 0.045 Uiso 1 1 calc R
C88 C 0.1941(3) -0.1948(2) 0.71051(18) 0.0269(11) Uani 1 1 d .
H88A H 0.1545 -0.2091 0.7259 0.032 Uiso 1 1 calc R
H88B H 0.2440 -0.2083 0.7327 0.032 Uiso 1 1 calc R
C89 C 0.2120(3) -0.1452(3) 0.8938(2) 0.0405(14) Uani 1 1 d .
H89A H 0.2605 -0.1674 0.9028 0.061 Uiso 1 1 calc R
H89B H 0.1701 -0.1750 0.8849 0.061 Uiso 1 1 calc R
H89C H 0.2082 -0.1201 0.9225 0.061 Uiso 1 1 calc R
C90 C 0.0927(3) 0.1621(2) 0.60909(17) 0.0219(10) Uani 1 1 d .
C91 C 0.0197(3) 0.1564(2) 0.51629(19) 0.0326(12) Uani 1 1 d .
H91 H -0.0305 0.1654 0.4914 0.039 Uiso 1 1 calc R
C92 C 0.1119(3) 0.0731(2) 0.55354(19) 0.0314(12) Uani 1 1 d .
H92 H 0.1225 0.0277 0.5529 0.038 Uiso 1 1 calc R
C93 C 0.1584(3) 0.1786(2) 0.54100(19) 0.0343(13) Uani 1 1 d .
H93 H 0.1996 0.2021 0.5320 0.041 Uiso 1 1 calc R
C94 C 0.0165(3) 0.1752(2) 0.56905(18) 0.0262(11) Uani 1 1 d .
H94A H -0.0246 0.1520 0.5776 0.031 Uiso 1 1 calc R
H94B H 0.0047 0.2199 0.5692 0.031 Uiso 1 1 calc R
C95 C 0.1548(3) 0.1991(2) 0.59330(19) 0.0291(12) Uani 1 1 d .
H95A H 0.1431 0.2438 0.5928 0.035 Uiso 1 1 calc R
H95B H 0.2048 0.1922 0.6183 0.035 Uiso 1 1 calc R
C96 C 0.0365(3) 0.0878(2) 0.51467(19) 0.0323(12) Uani 1 1 d .
H96A H 0.0391 0.0764 0.4806 0.039 Uiso 1 1 calc R
H96B H -0.0047 0.0635 0.5221 0.039 Uiso 1 1 calc R
C97 C 0.1756(3) 0.1092(2) 0.5414(2) 0.0343(13) Uani 1 1 d .
H97A H 0.1801 0.0965 0.5079 0.041 Uiso 1 1 calc R
H97B H 0.2245 0.1003 0.5669 0.041 Uiso 1 1 calc R
C98 C 0.1081(3) 0.0916(2) 0.60623(18) 0.0258(11) Uani 1 1 d .
H98A H 0.1567 0.0810 0.6314 0.031 Uiso 1 1 calc R
H98B H 0.0671 0.0680 0.6146 0.031 Uiso 1 1 calc R
C99 C 0.0816(3) 0.1930(2) 0.50174(19) 0.0348(13) Uani 1 1 d .
H99A H 0.0706 0.2379 0.5015 0.042 Uiso 1 1 calc R
H99B H 0.0834 0.1809 0.4676 0.042 Uiso 1 1 calc R
C100 C -0.0493(3) 0.2401(2) 0.7301(2) 0.0296(12) Uani 1 1 d .
H10A H -0.0769 0.2058 0.7400 0.044 Uiso 1 1 calc R
H10B H -0.0811 0.2591 0.6991 0.044 Uiso 1 1 calc R
H10C H -0.0367 0.2710 0.7572 0.044 Uiso 1 1 calc R
O100 O 0.4590(3) 0.9516(3) 0.8933(2) 0.0790(16) Uani 1 1 d .
C101 C 0.4029(4) 0.9305(3) 0.8528(3) 0.0589(18) Uani 1 1 d .
H10D H 0.4038 0.9530 0.8218 0.071 Uiso 1 1 calc R
H10E H 0.3524 0.9363 0.8584 0.071 Uiso 1 1 calc R
C102 C 0.4194(4) 0.8607(3) 0.8480(3) 0.0596(19) Uani 1 1 d .
H10F H 0.3944 0.8351 0.8683 0.072 Uiso 1 1 calc R
H10G H 0.4023 0.8470 0.8124 0.072 Uiso 1 1 calc R
C103 C 0.5032(4) 0.8577(4) 0.8682(3) 0.075(2) Uani 1 1 d .
H10H H 0.5265 0.8472 0.8411 0.090 Uiso 1 1 calc R
H10I H 0.5183 0.8260 0.8951 0.090 Uiso 1 1 calc R
C104 C 0.5281(5) 0.9211(4) 0.8892(3) 0.090(3) Uani 1 1 d .
H10J H 0.5660 0.9180 0.9227 0.108 Uiso 1 1 calc R
H10K H 0.5507 0.9445 0.8663 0.108 Uiso 1 1 calc R
C201 C 0.4962(6) 0.9170(4) 0.0251(3) 0.096(3) Uani 1 1 d .
H20A H 0.5398 0.8917 0.0238 0.144 Uiso 1 1 calc R
H20B H 0.5131 0.9497 0.0504 0.144 Uiso 1 1 calc R
H20C H 0.4732 0.9358 -0.0080 0.144 Uiso 1 1 calc R
O202 O 0.4429(3) 0.8801(2) 0.03819(18) 0.0686(14) Uani 1 1 d .
C203 C 0.4115(4) 0.8345(3) 0.0003(2) 0.0567(18) Uani 1 1 d .
H20D H 0.4524 0.8077 -0.0048 0.068 Uiso 1 1 calc R
H20E H 0.3858 0.8549 -0.0321 0.068 Uiso 1 1 calc R
C204 C 0.3557(4) 0.7965(3) 0.0179(3) 0.061(2) Uani 1 1 d .
H20F H 0.3788 0.7832 0.0532 0.073 Uiso 1 1 calc R
H20G H 0.3100 0.8215 0.0166 0.073 Uiso 1 1 calc R
O205 O 0.3350(3) 0.7440(2) -0.01358(17) 0.0661(14) Uani 1 1 d .
C206 C 0.2798(5) 0.7063(3) 0.0008(3) 0.082(3) Uani 1 1 d .
H20H H 0.3010 0.6924 0.0357 0.123 Uiso 1 1 calc R
H20I H 0.2671 0.6703 -0.0216 0.123 Uiso 1 1 calc R
H20J H 0.2338 0.7307 -0.0020 0.123 Uiso 1 1 calc R
C301 C 0.9149(6) 0.3318(4) 0.5099(4) 0.110(3) Uani 1 1 d U
H30A H 0.8594 0.3350 0.4997 0.166 Uiso 1 1 calc R
H30B H 0.9301 0.2905 0.5236 0.166 Uiso 1 1 calc R
H30C H 0.9337 0.3389 0.4806 0.166 Uiso 1 1 calc R
O302 O 0.9470(3) 0.3782(3) 0.5484(2) 0.0900(17) Uani 1 1 d U
C303 C 0.9364(6) 0.4358(5) 0.5281(4) 0.119(3) Uani 1 1 d U
H30D H 0.8818 0.4421 0.5107 0.143 Uiso 1 1 calc R
H30E H 0.9650 0.4401 0.5029 0.143 Uiso 1 1 calc R
C304 C 0.9632(6) 0.4850(5) 0.5691(4) 0.113(3) Uani 1 1 d U
H30F H 0.9456 0.5264 0.5553 0.136 Uiso 1 1 calc R
H30G H 0.9421 0.4764 0.5975 0.136 Uiso 1 1 calc R
O305 O 1.0441(4) 0.4835(3) 0.5860(3) 0.113(2) Uani 1 1 d U
C306 C 1.0737(5) 0.5316(4) 0.6249(4) 0.090(3) Uani 1 1 d U
H30H H 1.0491 0.5713 0.6131 0.135 Uiso 1 1 calc R
H30I H 1.1287 0.5357 0.6309 0.135 Uiso 1 1 calc R
H30J H 1.0629 0.5197 0.6563 0.135 Uiso 1 1 calc R
C401 C 0.3198(7) -0.0031(5) 0.9867(4) 0.127(4) Uani 1 1 d U
H40A H 0.3506 -0.0081 0.9632 0.191 Uiso 1 1 calc R
H40B H 0.2887 -0.0401 0.9857 0.191 Uiso 1 1 calc R
H40C H 0.3533 0.0028 1.0209 0.191 Uiso 1 1 calc R
O402 O 0.2719(6) 0.0493(5) 0.9724(4) 0.181(3) Uani 1 1 d U
C403 C 0.2508(7) 0.0882(6) 0.9999(4) 0.139(3) Uani 1 1 d U
H40D H 0.2975 0.1089 1.0205 0.167 Uiso 1 1 calc R
H40E H 0.2309 0.0640 1.0237 0.167 Uiso 1 1 calc R
C404 C 0.2001(7) 0.1332(6) 0.9818(5) 0.129(3) Uani 1 1 d U
H40F H 0.2283 0.1724 0.9826 0.154 Uiso 1 1 calc R
H40G H 0.1684 0.1380 1.0051 0.154 Uiso 1 1 calc R
O405 O 0.1513(5) 0.1256(4) 0.9329(3) 0.135(2) Uani 1 1 d U
C406 C 0.0966(8) 0.1706(6) 0.9107(5) 0.154(4) Uani 1 1 d U
H40H H 0.0740 0.1871 0.9361 0.231 Uiso 1 1 calc R
H40I H 0.0568 0.1517 0.8832 0.231 Uiso 1 1 calc R
H40J H 0.1208 0.2042 0.8972 0.231 Uiso 1 1 calc R

loop_
_atom_site_aniso_label
_atom_site_aniso_U_11
_atom_site_aniso_U_22
_atom_site_aniso_U_33
_atom_site_aniso_U_23
_atom_site_aniso_U_13
_atom_site_aniso_U_12
Mn1 0.0129(4) 0.0202(4) 0.0235(4) 0.0027(3) 0.0042(3) -0.0003(3)
O1 0.0146(18) 0.0241(17) 0.0271(19) 0.0057(13) 0.0066(14) 0.0072(13)
O2 0.0234(19) 0.0248(18) 0.0251(19) 0.0086(14) 0.0004(15) -0.0068(14)
N1 0.015(2) 0.027(2) 0.026(2) 0.0039(16) 0.0048(18) -0.0017(16)
N2 0.014(2) 0.023(2) 0.029(2) 0.0022(17) 0.0023(18) 0.0009(16)
N3 0.013(2) 0.015(2) 0.033(2) 0.0036(16) 0.0049(18) 0.0017(15)
C1 0.014(3) 0.030(3) 0.026(3) 0.004(2) 0.004(2) 0.0008(19)
C2 0.017(3) 0.026(3) 0.033(3) -0.002(2) 0.006(2) -0.0007(19)
C3 0.017(3) 0.012(2) 0.032(3) 0.0064(18) 0.008(2) 0.0035(18)
C4 0.013(3) 0.032(3) 0.032(3) 0.000(2) 0.002(2) -0.003(2)
C5 0.010(3) 0.031(3) 0.036(3) 0.001(2) 0.000(2) -0.0028(19)
C6 0.018(3) 0.025(3) 0.028(3) 0.000(2) 0.010(2) 0.0001(19)
C7 0.019(3) 0.024(3) 0.024(3) -0.0006(19) 0.007(2) 0.0006(19)
C8 0.014(3) 0.021(2) 0.035(3) 0.003(2) 0.008(2) 0.0030(19)
C9 0.020(3) 0.024(3) 0.026(3) 0.0008(19) 0.008(2) 0.0022(19)
C10 0.017(3) 0.029(3) 0.027(3) -0.002(2) -0.001(2) 0.007(2)
C11 0.018(3) 0.029(3) 0.035(3) -0.002(2) 0.011(2) 0.003(2)
C12 0.022(3) 0.025(3) 0.029(3) 0.000(2) 0.008(2) 0.001(2)
C13 0.019(3) 0.033(3) 0.028(3) 0.001(2) 0.009(2) 0.001(2)
C14 0.011(3) 0.038(3) 0.027(3) 0.005(2) 0.004(2) -0.004(2)
C15 0.013(3) 0.024(3) 0.031(3) 0.008(2) 0.003(2) -0.0047(19)
C16 0.014(3) 0.029(3) 0.022(3) 0.0068(19) 0.003(2) -0.0034(19)
C17 0.017(3) 0.030(3) 0.039(3) 0.014(2) 0.009(2) 0.003(2)
C18 0.024(3) 0.045(3) 0.024(3) 0.013(2) 0.007(2) 0.000(2)
C19 0.019(3) 0.046(3) 0.026(3) 0.009(2) 0.007(2) 0.002(2)
C20 0.010(2) 0.018(2) 0.033(3) 0.0006(19) 0.007(2) -0.0004(18)
C21 0.015(3) 0.015(2) 0.040(3) 0.002(2) 0.005(2) 0.0023(18)
C22 0.022(3) 0.012(2) 0.046(3) -0.003(2) 0.012(2) 0.0031(19)
C23 0.015(3) 0.023(3) 0.034(3) -0.006(2) 0.011(2) 0.0011(19)
C24 0.020(3) 0.028(3) 0.032(3) 0.004(2) 0.010(2) 0.002(2)
C25 0.016(3) 0.019(2) 0.031(3) 0.0028(19) 0.009(2) -0.0012(18)
C26 0.041(3) 0.019(3) 0.041(3) 0.005(2) -0.004(3) 0.004(2)
C27 0.032(3) 0.023(3) 0.039(3) -0.003(2) 0.011(3) 0.001(2)
C28 0.028(3) 0.019(3) 0.031(3) 0.005(2) 0.011(2) 0.003(2)
C29 0.017(3) 0.033(3) 0.026(3) -0.003(2) 0.002(2) 0.010(2)
C30 0.039(4) 0.074(4) 0.022(3) -0.009(3) -0.008(3) 0.021(3)
C31 0.038(4) 0.061(4) 0.030(3) 0.000(3) 0.014(3) 0.006(3)
C32 0.039(4) 0.041(3) 0.030(3) -0.010(2) 0.003(3) 0.015(3)
C33 0.027(3) 0.051(4) 0.030(3) -0.005(2) 0.002(2) 0.015(2)
C34 0.029(3) 0.029(3) 0.028(3) -0.005(2) 0.005(2) 0.005(2)
C35 0.054(4) 0.070(4) 0.024(3) 0.004(3) 0.011(3) 0.018(3)
C36 0.029(3) 0.072(4) 0.027(3) -0.011(3) 0.008(3) 0.013(3)
C37 0.030(3) 0.036(3) 0.027(3) 0.001(2) 0.007(2) 0.007(2)
C38 0.040(4) 0.051(4) 0.034(3) -0.013(3) 0.004(3) 0.008(3)
C39 0.022(3) 0.040(3) 0.045(3) -0.007(2) 0.009(3) 0.008(2)
C40 0.013(3) 0.029(3) 0.030(3) 0.010(2) 0.004(2) -0.0011(19)
C41 0.034(3) 0.023(3) 0.040(3) 0.007(2) 0.009(3) 0.003(2)
C42 0.021(3) 0.033(3) 0.031(3) 0.003(2) -0.004(2) 0.000(2)
C43 0.038(3) 0.040(3) 0.034(3) -0.003(2) 0.016(3) -0.014(2)
C44 0.022(3) 0.028(3) 0.035(3) 0.010(2) 0.006(2) 0.001(2)
C45 0.021(3) 0.034(3) 0.033(3) 0.000(2) 0.009(2) -0.015(2)
C46 0.027(3) 0.022(3) 0.038(3) -0.002(2) 0.004(2) -0.008(2)
C47 0.051(4) 0.022(3) 0.030(3) 0.000(2) 0.008(3) -0.009(2)
C48 0.022(3) 0.027(3) 0.029(3) 0.004(2) 0.001(2) 0.002(2)
C49 0.025(3) 0.044(3) 0.039(3) -0.007(2) 0.006(3) 0.004(2)
C50 0.049(4) 0.059(4) 0.032(3) 0.021(3) 0.012(3) 0.005(3)
Mn2 0.0134(4) 0.0261(4) 0.0221(4) -0.0068(3) 0.0046(3) -0.0024(3)
O3 0.0229(19) 0.0302(19) 0.0222(19) -0.0044(14) 0.0039(15) -0.0059(14)
O4 0.0110(17) 0.0294(18) 0.0280(19) -0.0053(14) 0.0076(15) -0.0001(13)
N4 0.014(2) 0.030(2) 0.024(2) -0.0073(16) 0.0023(18) -0.0030(16)
N5 0.019(2) 0.029(2) 0.026(2) -0.0073(17) 0.0042(19) -0.0020(17)
N6 0.010(2) 0.036(2) 0.028(2) -0.0075(17) 0.0036(18) -0.0014(17)
C51 0.016(3) 0.041(3) 0.023(3) -0.011(2) 0.004(2) 0.000(2)
C52 0.013(3) 0.042(3) 0.023(3) -0.011(2) -0.001(2) 0.001(2)
C53 0.014(3) 0.029(3) 0.027(3) -0.003(2) 0.005(2) -0.0006(19)
C54 0.010(3) 0.043(3) 0.038(3) -0.009(2) 0.000(2) -0.002(2)
C55 0.017(3) 0.050(3) 0.034(3) -0.008(2) 0.007(2) 0.001(2)
C56 0.019(3) 0.033(3) 0.022(3) -0.002(2) 0.009(2) -0.004(2)
C57 0.010(2) 0.030(3) 0.026(3) -0.003(2) 0.002(2) -0.0010(19)
C58 0.007(2) 0.038(3) 0.024(3) 0.001(2) 0.002(2) 0.000(2)
C59 0.009(2) 0.028(3) 0.032(3) -0.002(2) 0.005(2) 0.0009(19)
C60 0.018(3) 0.029(3) 0.025(3) 0.003(2) 0.002(2) 0.001(2)
C61 0.018(3) 0.036(3) 0.030(3) 0.005(2) -0.001(2) 0.006(2)
C62 0.014(3) 0.036(3) 0.025(3) -0.005(2) 0.003(2) 0.004(2)
C63 0.020(3) 0.031(3) 0.026(3) -0.012(2) 0.009(2) -0.002(2)
C64 0.018(3) 0.023(3) 0.028(3) -0.0096(19) 0.010(2) -0.0057(19)
C65 0.019(3) 0.022(2) 0.025(3) -0.0045(19) 0.006(2) -0.0032(19)
C66 0.015(3) 0.016(2) 0.029(3) -0.0045(18) 0.006(2) -0.0077(18)
C67 0.014(3) 0.014(2) 0.032(3) -0.0029(18) 0.005(2) -0.0053(17)
C68 0.022(3) 0.011(2) 0.034(3) -0.0059(19) 0.011(2) -0.0052(18)
C69 0.027(3) 0.024(3) 0.028(3) -0.011(2) 0.012(2) -0.005(2)
C70 0.015(3) 0.031(3) 0.026(3) -0.008(2) 0.007(2) 0.000(2)
C71 0.010(3) 0.030(3) 0.036(3) -0.003(2) 0.011(2) 0.0003(19)
C72 0.024(3) 0.034(3) 0.029(3) -0.001(2) 0.013(2) 0.001(2)
C73 0.020(3) 0.040(3) 0.028(3) -0.004(2) 0.011(2) -0.004(2)
C74 0.024(3) 0.026(3) 0.036(3) -0.003(2) 0.011(2) -0.003(2)
C75 0.018(3) 0.031(3) 0.030(3) -0.001(2) 0.009(2) -0.002(2)
C76 0.030(3) 0.030(3) 0.040(3) -0.003(2) 0.012(3) 0.001(2)
C77 0.050(4) 0.040(3) 0.036(3) -0.008(2) 0.005(3) -0.002(3)
C78 0.040(4) 0.039(3) 0.037(3) 0.002(2) 0.004(3) 0.002(3)
C79 0.009(2) 0.034(3) 0.019(3) -0.0021(19) 0.003(2) -0.0039(19)
C80 0.026(3) 0.029(3) 0.027(3) -0.003(2) -0.006(2) 0.002(2)
C81 0.034(3) 0.027(3) 0.034(3) 0.003(2) 0.012(3) 0.003(2)
C82 0.034(3) 0.047(3) 0.031(3) -0.006(2) 0.015(3) -0.014(2)
C83 0.023(3) 0.026(3) 0.032(3) 0.001(2) 0.001(2) 0.004(2)
C84 0.023(3) 0.036(3) 0.036(3) -0.004(2) 0.012(2) -0.007(2)
C85 0.023(3) 0.035(3) 0.034(3) -0.006(2) 0.004(2) -0.005(2)
C86 0.030(3) 0.044(3) 0.032(3) -0.007(2) 0.010(3) 0.006(2)
C87 0.059(4) 0.028(3) 0.024(3) -0.003(2) 0.008(3) -0.010(3)
C88 0.024(3) 0.027(3) 0.029(3) 0.003(2) 0.006(2) 0.005(2)
C89 0.039(4) 0.045(3) 0.033(3) 0.006(2) 0.005(3) 0.011(3)
C90 0.020(3) 0.022(2) 0.024(3) -0.0024(19) 0.006(2) -0.0021(19)
C91 0.028(3) 0.039(3) 0.027(3) 0.000(2) 0.000(2) 0.007(2)
C92 0.031(3) 0.033(3) 0.030(3) -0.007(2) 0.008(2) 0.008(2)
C93 0.032(3) 0.048(3) 0.025(3) -0.005(2) 0.012(3) -0.014(2)
C94 0.022(3) 0.027(3) 0.028(3) -0.001(2) 0.004(2) 0.001(2)
C95 0.028(3) 0.033(3) 0.028(3) -0.001(2) 0.010(2) -0.007(2)
C96 0.032(3) 0.037(3) 0.027(3) -0.006(2) 0.007(2) 0.004(2)
C97 0.025(3) 0.054(4) 0.024(3) -0.008(2) 0.007(2) 0.009(2)
C98 0.025(3) 0.029(3) 0.023(3) -0.002(2) 0.006(2) 0.005(2)
C99 0.047(4) 0.037(3) 0.023(3) 0.005(2) 0.014(3) 0.002(2)
C100 0.024(3) 0.024(3) 0.042(3) -0.009(2) 0.012(2) 0.000(2)
O100 0.075(4) 0.097(4) 0.073(4) -0.024(3) 0.034(3) -0.019(3)
C101 0.048(4) 0.058(4) 0.071(5) -0.001(4) 0.018(4) 0.007(3)
C102 0.073(5) 0.039(4) 0.072(5) 0.002(3) 0.029(4) -0.001(3)
C103 0.064(6) 0.074(5) 0.086(6) 0.004(4) 0.022(5) 0.007(4)
C104 0.054(5) 0.124(8) 0.088(7) -0.039(5) 0.016(5) -0.026(5)
C201 0.128(9) 0.068(6) 0.072(6) 0.006(4) -0.004(6) -0.021(5)
O202 0.079(4) 0.068(3) 0.057(3) 0.008(2) 0.015(3) 0.001(3)
C203 0.067(5) 0.057(4) 0.038(4) 0.006(3) 0.003(3) 0.016(4)
C204 0.074(5) 0.062(5) 0.046(4) -0.005(3) 0.017(4) 0.027(4)
O205 0.091(4) 0.055(3) 0.059(3) -0.007(2) 0.032(3) 0.007(3)
C206 0.130(8) 0.058(5) 0.083(6) 0.002(4) 0.070(6) 0.000(5)
C301 0.115(8) 0.103(7) 0.083(7) 0.011(5) -0.020(6) 0.034(6)
O302 0.090(4) 0.099(4) 0.069(4) 0.031(3) 0.003(3) 0.019(3)
C303 0.103(6) 0.122(6) 0.108(6) 0.044(5) -0.011(5) -0.013(5)
C304 0.079(5) 0.110(6) 0.135(6) 0.049(5) 0.003(5) 0.012(5)
O305 0.077(4) 0.132(5) 0.123(5) 0.036(4) 0.016(4) -0.001(4)
C306 0.080(6) 0.075(6) 0.123(8) 0.023(5) 0.042(6) 0.010(5)
C401 0.138(7) 0.106(6) 0.117(7) 0.005(5) 0.003(6) 0.026(6)
O402 0.188(5) 0.169(5) 0.164(5) -0.019(4) 0.014(4) 0.041(4)
C403 0.146(5) 0.136(5) 0.130(5) -0.015(4) 0.032(4) 0.026(4)
C404 0.136(5) 0.122(4) 0.122(5) -0.013(4) 0.028(4) 0.009(4)
O405 0.153(4) 0.128(4) 0.124(4) -0.002(3) 0.035(3) 0.026(3)
C406 0.185(8) 0.140(7) 0.141(7) 0.024(6) 0.053(7) 0.046(7)

loop_
_atom_type_symbol
_atom_type_description
_atom_type_scat_dispersion_real
_atom_type_scat_dispersion_imag
_atom_type_scat_source
C C 0.0033 0.0016 'International Tables Vol C Tables 4.2.6.8 and 6.1.1.4'
H H 0.0000 0.0000 'International Tables Vol C Tables 4.2.6.8 and 6.1.1.4'
N N 0.0061 0.0033 'International Tables Vol C Tables 4.2.6.8 and 6.1.1.4'
O O 0.0106 0.0060 'International Tables Vol C Tables 4.2.6.8 and 6.1.1.4'
Mn Mn 0.3368 0.7283 'International Tables Vol C Tables 4.2.6.8 and 6.1.1.4'

loop_
_geom_angle_atom_site_label_1
_geom_angle_atom_site_label_2
_geom_angle_atom_site_label_3
_geom_angle
O1 Mn1 O2 111.25(13)
O1 Mn1 C3 115.75(15)
O2 Mn1 C3 132.12(15)
O1 Mn1 N1 93.99(13)
O2 Mn1 N1 92.22(14)
C3 Mn1 N1 93.14(16)
C8 O1 Mn1 114.8(3)
C15 O2 Mn1 113.5(3)
C1 N1 C13 108.1(3)
C1 N1 C6 110.7(4)
C13 N1 C6 109.8(3)
C1 N1 Mn1 114.1(3)
C13 N1 Mn1 107.7(3)
C6 N1 Mn1 106.3(3)
C3 N2 C4 111.2(4)
C3 N2 C2 125.4(4)
C4 N2 C2 123.0(4)
C3 N3 C5 110.3(4)
C3 N3 C20 122.1(4)
C5 N3 C20 127.5(4)
N1 C1 C2 116.0(4)
N1 C1 H1A 108.3
C2 C1 H1A 108.3
N1 C1 H1B 108.3
C2 C1 H1B 108.3
H1A C1 H1B 107.4
N2 C2 C1 115.3(4)
N2 C2 H2A 108.4
C1 C2 H2A 108.4
N2 C2 H2B 108.4
C1 C2 H2B 108.4
H2A C2 H2B 107.5
N2 C3 N3 104.4(4)
N2 C3 Mn1 124.0(3)
N3 C3 Mn1 131.6(3)
C5 C4 N2 106.8(4)
C5 C4 H4 126.6
N2 C4 H4 126.6
C4 C5 N3 107.3(4)
C4 C5 H5 126.3
N3 C5 H5 126.3
N1 C6 C7 113.3(4)
N1 C6 H6A 108.9
C7 C6 H6A 108.9
N1 C6 H6B 108.9
C7 C6 H6B 108.9
H6A C6 H6B 107.7
C12 C7 C8 119.9(4)
C12 C7 C6 120.0(4)
C8 C7 C6 120.1(4)
O1 C8 C7 119.8(4)
O1 C8 C9 121.0(4)
C7 C8 C9 119.2(4)
C10 C9 C8 117.7(4)
C10 C9 C29 122.0(4)
C8 C9 C29 120.2(4)
C11 C10 C9 123.5(4)
C11 C10 H10 118.3
C9 C10 H10 118.3
C10 C11 C12 117.9(4)
C10 C11 C39 121.4(5)
C12 C11 C39 120.6(5)
C11 C12 C7 121.7(5)
C11 C12 H12 119.1
C7 C12 H12 119.1
N1 C13 C14 113.5(4)
N1 C13 H13A 108.9
C14 C13 H13A 108.9
N1 C13 H13B 108.9
C14 C13 H13B 108.9
H13A C13 H13B 107.7
C19 C14 C15 120.3(5)
C19 C14 C13 120.5(5)
C15 C14 C13 119.1(4)
O2 C15 C14 119.3(4)
O2 C15 C16 121.4(4)
C14 C15 C16 119.3(4)
C17 C16 C15 116.9(4)
C17 C16 C40 121.9(4)
C15 C16 C40 121.0(4)
C18 C17 C16 124.8(5)
C18 C17 H17 117.6
C16 C17 H17 117.6
C19 C18 C17 116.7(4)
C19 C18 C50 122.7(5)
C17 C18 C50 120.6(5)
C18 C19 C14 122.0(5)
C18 C19 H19 119.0
C14 C19 H19 119.0
C21 C20 C25 122.2(4)
C21 C20 N3 119.0(4)
C25 C20 N3 118.7(4)
C20 C21 C22 117.5(4)
C20 C21 C26 121.4(4)
C22 C21 C26 121.0(4)
C23 C22 C21 122.2(4)
C23 C22 H22 118.9
C21 C22 H22 118.9
C22 C23 C24 118.4(4)
C22 C23 C27 121.6(4)
C24 C23 C27 120.0(4)
C23 C24 C25 122.1(5)
C23 C24 H24 118.9
C25 C24 H24 118.9
C24 C25 C20 117.4(4)
C24 C25 C28 120.4(4)
C20 C25 C28 122.2(4)
C21 C26 H26A 109.5
C21 C26 H26B 109.5
H26A C26 H26B 109.5
C21 C26 H26C 109.5
H26A C26 H26C 109.5
H26B C26 H26C 109.5
C23 C27 H27A 109.5
C23 C27 H27B 109.5
H27A C27 H27B 109.5
C23 C27 H27C 109.5
H27A C27 H27C 109.5
H27B C27 H27C 109.5
C25 C28 H28A 109.5
C25 C28 H28B 109.5
H28A C28 H28B 109.5
C25 C28 H28C 109.5
H28A C28 H28C 109.5
H28B C28 H28C 109.5
C9 C29 C34 110.8(4)
C9 C29 C33 112.4(4)
C34 C29 C33 107.5(4)
C9 C29 C37 110.1(4)
C34 C29 C37 109.1(4)
C33 C29 C37 106.8(4)
C35 C30 C38 108.8(5)
C35 C30 C33 110.5(5)
C38 C30 C33 109.8(5)
C35 C30 H30 109.2
C38 C30 H30 109.2
C33 C30 H30 109.2
C36 C31 C35 109.4(5)
C36 C31 C37 109.3(4)
C35 C31 C37 109.2(5)
C36 C31 H31 109.6
C35 C31 H31 109.6
C37 C31 H31 109.6
C36 C32 C38 109.3(5)
C36 C32 C34 109.2(4)
C38 C32 C34 109.3(4)
C36 C32 H32 109.6
C38 C32 H32 109.6
C34 C32 H32 109.6
C29 C33 C30 111.0(4)
C29 C33 H33A 109.4
C30 C33 H33A 109.4
C29 C33 H33B 109.4
C30 C33 H33B 109.4
H33A C33 H33B 108.0
C32 C34 C29 111.5(4)
C32 C34 H34A 109.3
C29 C34 H34A 109.3
C32 C34 H34B 109.3
C29 C34 H34B 109.3
H34A C34 H34B 108.0
C30 C35 C31 109.1(5)
C30 C35 H35A 109.9
C31 C35 H35A 109.9
C30 C35 H35B 109.9
C31 C35 H35B 109.9
H35A C35 H35B 108.3
C31 C36 C32 110.1(4)
C31 C36 H36A 109.6
C32 C36 H36A 109.6
C31 C36 H36B 109.6
C32 C36 H36B 109.6
H36A C36 H36B 108.2
C29 C37 C31 110.9(4)
C29 C37 H37A 109.5
C31 C37 H37A 109.5
C29 C37 H37B 109.5
C31 C37 H37B 109.5
H37A C37 H37B 108.0
C32 C38 C30 109.3(4)
C32 C38 H38A 109.8
C30 C38 H38A 109.8
C32 C38 H38B 109.8
C30 C38 H38B 109.8
H38A C38 H38B 108.3
C11 C39 H39A 109.5
C11 C39 H39B 109.5
H39A C39 H39B 109.5
C11 C39 H39C 109.5
H39A C39 H39C 109.5
H39B C39 H39C 109.5
C16 C40 C44 112.2(4)
C16 C40 C48 109.8(4)
C44 C40 C48 107.2(4)
C16 C40 C45 112.6(4)
C44 C40 C45 106.3(4)
C48 C40 C45 108.5(4)
C46 C41 C49 109.2(4)
C46 C41 C44 109.9(4)
C49 C41 C44 109.9(4)
C46 C41 H41 109.3
C49 C41 H41 109.3
C44 C41 H41 109.3
C46 C42 C48 109.7(4)
C46 C42 C47 109.1(4)
C48 C42 C47 109.5(4)
C46 C42 H42 109.5
C48 C42 H42 109.5
C47 C42 H42 109.5
C49 C43 C45 109.9(4)
C49 C43 C47 109.1(4)
C45 C43 C47 110.1(5)
C49 C43 H43 109.2
C45 C43 H43 109.2
C47 C43 H43 109.2
C41 C44 C40 111.7(4)
C41 C44 H44A 109.3
C40 C44 H44A 109.3
C41 C44 H44B 109.3
C40 C44 H44B 109.3
H44A C44 H44B 107.9
C43 C45 C40 110.9(4)
C43 C45 H45A 109.5
C40 C45 H45A 109.5
C43 C45 H45B 109.5
C40 C45 H45B 109.5
H45A C45 H45B 108.0
C42 C46 C41 109.3(4)
C42 C46 H46A 109.8
C41 C46 H46A 109.8
C42 C46 H46B 109.8
C41 C46 H46B 109.8
H46A C46 H46B 108.3
C42 C47 C43 109.7(4)
C42 C47 H47A 109.7
C43 C47 H47A 109.7
C42 C47 H47B 109.7
C43 C47 H47B 109.7
H47A C47 H47B 108.2
C42 C48 C40 111.7(4)
C42 C48 H48A 109.3
C40 C48 H48A 109.3
C42 C48 H48B 109.3
C40 C48 H48B 109.3
H48A C48 H48B 107.9
C43 C49 C41 108.4(4)
C43 C49 H49A 110.0
C41 C49 H49A 110.0
C43 C49 H49B 110.0
C41 C49 H49B 110.0
H49A C49 H49B 108.4
C18 C50 H50A 109.5
C18 C50 H50B 109.5
H50A C50 H50B 109.5
C18 C50 H50C 109.5
H50A C50 H50C 109.5
H50B C50 H50C 109.5
O3 Mn2 O4 110.99(13)
O3 Mn2 C53 129.89(16)
O4 Mn2 C53 117.96(16)
O3 Mn2 N4 92.83(14)
O4 Mn2 N4 93.85(14)
C53 Mn2 N4 93.97(16)
C58 O3 Mn2 116.6(3)
C65 O4 Mn2 116.5(3)
C51 N4 C56 108.9(4)
C51 N4 C63 110.6(3)
C56 N4 C63 110.1(4)
C51 N4 Mn2 113.0(3)
C56 N4 Mn2 107.9(3)
C63 N4 Mn2 106.2(3)
C53 N5 C54 110.9(4)
C53 N5 C52 124.8(4)
C54 N5 C52 123.8(4)
C53 N6 C55 111.0(4)
C53 N6 C70 122.0(4)
C55 N6 C70 127.0(4)
N4 C51 C52 116.1(4)
N4 C51 H51A 108.3
C52 C51 H51A 108.3
N4 C51 H51B 108.3
C52 C51 H51B 108.3
H51A C51 H51B 107.4
N5 C52 C51 115.2(4)
N5 C52 H52A 108.5
C51 C52 H52A 108.5
N5 C52 H52B 108.5
C51 C52 H52B 108.5
H52A C52 H52B 107.5
N5 C53 N6 104.5(4)
N5 C53 Mn2 123.3(3)
N6 C53 Mn2 132.2(3)
C55 C54 N5 107.5(4)
C55 C54 H54 126.2
N5 C54 H54 126.2
C54 C55 N6 106.1(4)
C54 C55 H55 126.9
N6 C55 H55 126.9
N4 C56 C57 114.6(4)
N4 C56 H56A 108.6
C57 C56 H56A 108.6
N4 C56 H56B 108.6
C57 C56 H56B 108.6
H56A C56 H56B 107.6
C62 C57 C58 121.2(4)
C62 C57 C56 119.6(4)
C58 C57 C56 119.0(4)
O3 C58 C57 120.7(4)
O3 C58 C59 120.7(4)
C57 C58 C59 118.5(4)
C60 C59 C58 117.4(4)
C60 C59 C79 122.1(4)
C58 C59 C79 120.4(4)
C59 C60 C61 123.8(5)
C59 C60 H60 118.1
C61 C60 H60 118.1
C62 C61 C60 117.3(4)
C62 C61 C89 122.7(5)
C60 C61 C89 119.9(5)
C57 C62 C61 121.7(4)
C57 C62 H62 119.2
C61 C62 H62 119.2
N4 C63 C64 113.8(4)
N4 C63 H63A 108.8
C64 C63 H63A 108.8
N4 C63 H63B 108.8
C64 C63 H63B 108.8
H63A C63 H63B 107.7
C69 C64 C65 120.0(4)
C69 C64 C63 120.1(4)
C65 C64 C63 119.9(4)
O4 C65 C64 119.6(4)
O4 C65 C66 121.5(4)
C64 C65 C66 118.9(4)
C67 C66 C65 117.5(4)
C67 C66 C90 122.6(4)
C65 C66 C90 120.0(4)
C68 C67 C66 124.2(4)
C68 C67 H67 117.9
C66 C67 H67 117.9
C69 C68 C67 117.0(4)
C69 C68 C100 121.5(4)
C67 C68 C100 121.4(4)
C68 C69 C64 122.5(4)
C68 C69 H69 118.7
C64 C69 H69 118.7
C75 C70 C71 122.0(4)
C75 C70 N6 119.7(4)
C71 C70 N6 118.3(4)
C72 C71 C70 117.4(4)
C72 C71 C76 120.5(4)
C70 C71 C76 122.1(4)
C73 C72 C71 122.4(5)
C73 C72 H72 118.8
C71 C72 H72 118.8
C72 C73 C74 117.9(5)
C72 C73 C77 120.0(5)
C74 C73 C77 122.0(5)
C73 C74 C75 122.6(5)
C73 C74 H74 118.7
C75 C74 H74 118.7
C70 C75 C74 117.6(4)
C70 C75 C78 121.8(5)
C74 C75 C78 120.6(5)
C71 C76 H76A 109.5
C71 C76 H76B 109.5
H76A C76 H76B 109.5
C71 C76 H76C 109.5
H76A C76 H76C 109.5
H76B C76 H76C 109.5
C73 C77 H77A 109.5
C73 C77 H77B 109.5
H77A C77 H77B 109.5
C73 C77 H77C 109.5
H77A C77 H77C 109.5
H77B C77 H77C 109.5
C75 C78 H78A 109.5
C75 C78 H78B 109.5
H78A C78 H78B 109.5
C75 C78 H78C 109.5
H78A C78 H78C 109.5
H78B C78 H78C 109.5
C88 C79 C59 112.4(4)
C88 C79 C83 107.5(4)
C59 C79 C83 108.5(4)
C88 C79 C84 106.7(4)
C59 C79 C84 112.8(4)
C83 C79 C84 108.7(4)
C85 C80 C87 110.2(4)
C85 C80 C83 110.2(4)
C87 C80 C83 109.0(4)
C85 C80 H80 109.1
C87 C80 H80 109.1
C83 C80 H80 109.1
C86 C81 C85 109.0(4)
C86 C81 C88 108.6(4)
C85 C81 C88 109.6(4)
C86 C81 H81 109.9
C85 C81 H81 109.9
C88 C81 H81 109.9
C86 C82 C84 109.9(4)
C86 C82 C87 109.6(4)
C84 C82 C87 108.7(4)
C86 C82 H82 109.5
C84 C82 H82 109.5
C87 C82 H82 109.5
C80 C83 C79 110.8(4)
C80 C83 H83A 109.5
C79 C83 H83A 109.5
C80 C83 H83B 109.5
C79 C83 H83B 109.5
H83A C83 H83B 108.1
C82 C84 C79 110.8(4)
C82 C84 H84A 109.5
C79 C84 H84A 109.5
C82 C84 H84B 109.5
C79 C84 H84B 109.5
H84A C84 H84B 108.1
C80 C85 C81 109.2(4)
C80 C85 H85A 109.8
C81 C85 H85A 109.8
C80 C85 H85B 109.8
C81 C85 H85B 109.8
H85A C85 H85B 108.3
C82 C86 C81 109.7(4)
C82 C86 H86A 109.7
C81 C86 H86A 109.7
C82 C86 H86B 109.7
C81 C86 H86B 109.7
H86A C86 H86B 108.2
C80 C87 C82 109.5(4)
C80 C87 H87A 109.8
C82 C87 H87A 109.8
C80 C87 H87B 109.8
C82 C87 H87B 109.8
H87A C87 H87B 108.2
C79 C88 C81 112.5(4)
C79 C88 H88A 109.1
C81 C88 H88A 109.1
C79 C88 H88B 109.1
C81 C88 H88B 109.1
H88A C88 H88B 107.8
C61 C89 H89A 109.5
C61 C89 H89B 109.5
H89A C89 H89B 109.5
C61 C89 H89C 109.5
H89A C89 H89C 109.5
H89B C89 H89C 109.5
C66 C90 C94 112.9(4)
C66 C90 C98 109.7(4)
C94 C90 C98 106.6(4)
C66 C90 C95 111.2(4)
C94 C90 C95 106.9(4)
C98 C90 C95 109.3(4)
C96 C91 C99 109.0(4)
C96 C91 C94 110.6(4)
C99 C91 C94 110.2(4)
C96 C91 H91 109.0
C99 C91 H91 109.0
C94 C91 H91 109.0
C97 C92 C96 109.7(4)
C97 C92 C98 108.9(4)
C96 C92 C98 109.7(4)
C97 C92 H92 109.5
C96 C92 H92 109.5
C98 C92 H92 109.5
C95 C93 C97 109.9(4)
C95 C93 C99 109.2(4)
C97 C93 C99 110.3(4)
C95 C93 H93 109.1
C97 C93 H93 109.1
C99 C93 H93 109.1
C91 C94 C90 111.1(4)
C91 C94 H94A 109.4
C90 C94 H94A 109.4
C91 C94 H94B 109.4
C90 C94 H94B 109.4
H94A C94 H94B 108.0
C93 C95 C90 110.5(4)
C93 C95 H95A 109.6
C90 C95 H95A 109.6
C93 C95 H95B 109.6
C90 C95 H95B 109.6
H95A C95 H95B 108.1
C91 C96 C92 109.5(4)
C91 C96 H96A 109.8
C92 C96 H96A 109.8
C91 C96 H96B 109.8
C92 C96 H96B 109.8
H96A C96 H96B 108.2
C92 C97 C93 109.4(4)
C92 C97 H97A 109.8
C93 C97 H97A 109.8
C92 C97 H97B 109.8
C93 C97 H97B 109.8
H97A C97 H97B 108.2
C92 C98 C90 111.3(4)
C92 C98 H98A 109.4
C90 C98 H98A 109.4
C92 C98 H98B 109.4
C90 C98 H98B 109.4
H98A C98 H98B 108.0
C91 C99 C93 107.9(4)
C91 C99 H99A 110.1
C93 C99 H99A 110.1
C91 C99 H99B 110.1
C93 C99 H99B 110.1
H99A C99 H99B 108.4
C68 C100 H10A 109.5
C68 C100 H10B 109.5
H10A C100 H10B 109.5
C68 C100 H10C 109.5
H10A C100 H10C 109.5
H10B C100 H10C 109.5
C101 O100 C104 104.8(5)
O100 C101 C102 105.9(6)
O100 C101 H10D 110.6
C102 C101 H10D 110.6
O100 C101 H10E 110.6
C102 C101 H10E 110.6
H10D C101 H10E 108.7
C103 C102 C101 102.7(6)
C103 C102 H10F 111.2
C101 C102 H10F 111.2
C103 C102 H10G 111.2
C101 C102 H10G 111.2
H10F C102 H10G 109.1
C102 C103 C104 105.8(6)
C102 C103 H10H 110.6
C104 C103 H10H 110.6
C102 C103 H10I 110.6
C104 C103 H10I 110.6
H10H C103 H10I 108.7
O100 C104 C103 105.4(6)
O100 C104 H10J 110.7
C103 C104 H10J 110.7
O100 C104 H10K 110.7
C103 C104 H10K 110.7
H10J C104 H10K 108.8
O202 C201 H20A 109.5
O202 C201 H20B 109.5
H20A C201 H20B 109.5
O202 C201 H20C 109.5
H20A C201 H20C 109.5
H20B C201 H20C 109.5
C201 O202 C203 111.8(6)
O202 C203 C204 108.0(5)
O202 C203 H20D 110.1
C204 C203 H20D 110.1
O202 C203 H20E 110.1
C204 C203 H20E 110.1
H20D C203 H20E 108.4
O205 C204 C203 109.2(5)
O205 C204 H20F 109.8
C203 C204 H20F 109.8
O205 C204 H20G 109.8
C203 C204 H20G 109.8
H20F C204 H20G 108.3
C204 O205 C206 111.7(5)
O205 C206 H20H 109.5
O205 C206 H20I 109.5
H20H C206 H20I 109.5
O205 C206 H20J 109.5
H20H C206 H20J 109.5
H20I C206 H20J 109.5
O302 C301 H30A 109.5
O302 C301 H30B 109.5
H30A C301 H30B 109.5
O302 C301 H30C 109.5
H30A C301 H30C 109.5
H30B C301 H30C 109.5
C303 O302 C301 110.4(7)
O302 C303 C304 110.8(8)
O302 C303 H30D 109.5
C304 C303 H30D 109.5
O302 C303 H30E 109.5
C304 C303 H30E 109.5
H30D C303 H30E 108.1
O305 C304 C303 108.3(9)
O305 C304 H30F 110.0
C303 C304 H30F 110.0
O305 C304 H30G 110.0
C303 C304 H30G 110.0
H30F C304 H30G 108.4
C304 O305 C306 110.9(8)
O305 C306 H30H 109.5
O305 C306 H30I 109.5
H30H C306 H30I 109.5
O305 C306 H30J 109.5
H30H C306 H30J 109.5
H30I C306 H30J 109.5
O402 C401 H40A 109.5
O402 C401 H40B 109.5
H40A C401 H40B 109.5
O402 C401 H40C 109.5
H40A C401 H40C 109.5
H40B C401 H40C 109.5
C403 O402 C401 129.3(11)
O402 C403 C404 123.7(12)
O402 C403 H40D 106.4
C404 C403 H40D 106.4
O402 C403 H40E 106.4
C404 C403 H40E 106.4
H40D C403 H40E 106.5
C403 C404 O405 117.5(11)
C403 C404 H40F 107.9
O405 C404 H40F 107.9
C403 C404 H40G 107.9
O405 C404 H40G 107.9
H40F C404 H40G 107.2
C404 O405 C406 121.5(9)
O405 C406 H40H 109.5
O405 C406 H40I 109.5
H40H C406 H40I 109.5
O405 C406 H40J 109.5
H40H C406 H40J 109.5
H40I C406 H40J 109.5

loop_
_geom_bond_atom_site_label_1
_geom_bond_atom_site_label_2
_geom_bond_distance
Mn1 O1 1.976(3)
Mn1 O2 1.984(3)
Mn1 C3 2.130(5)
Mn1 N1 2.220(4)
O1 C8 1.330(5)
O2 C15 1.337(5)
N1 C1 1.486(6)
N1 C13 1.491(6)
N1 C6 1.499(6)
N2 C3 1.350(6)
N2 C4 1.388(6)
N2 C2 1.468(6)
N3 C3 1.360(6)
N3 C5 1.392(6)
N3 C20 1.439(6)
C1 C2 1.526(6)
C1 H1A 0.9900
C1 H1B 0.9900
C2 H2A 0.9900
C2 H2B 0.9900
C4 C5 1.325(7)
C4 H4 0.9500
C5 H5 0.9500
C6 C7 1.506(7)
C6 H6A 0.9900
C6 H6B 0.9900
C7 C12 1.393(6)
C7 C8 1.418(7)
C8 C9 1.433(7)
C9 C10 1.396(6)
C9 C29 1.531(7)
C10 C11 1.389(7)
C10 H10 0.9500
C11 C12 1.391(7)
C11 C39 1.523(7)
C12 H12 0.9500
C13 C14 1.509(7)
C13 H13A 0.9900
C13 H13B 0.9900
C14 C19 1.390(7)
C14 C15 1.413(7)
C15 C16 1.426(6)
C16 C17 1.397(6)
C16 C40 1.524(7)
C17 C18 1.390(7)
C17 H17 0.9500
C18 C19 1.389(7)
C18 C50 1.495(7)
C19 H19 0.9500
C20 C21 1.385(6)
C20 C25 1.393(6)
C21 C22 1.387(7)
C21 C26 1.517(7)
C22 C23 1.372(7)
C22 H22 0.9500
C23 C24 1.382(6)
C23 C27 1.513(7)
C24 C25 1.383(7)
C24 H24 0.9500
C25 C28 1.520(6)
C26 H26A 0.9800
C26 H26B 0.9800
C26 H26C 0.9800
C27 H27A 0.9800
C27 H27B 0.9800
C27 H27C 0.9800
C28 H28A 0.9800
C28 H28B 0.9800
C28 H28C 0.9800
C29 C34 1.538(7)
C29 C33 1.542(7)
C29 C37 1.547(7)
C30 C35 1.519(9)
C30 C38 1.533(8)
C30 C33 1.543(8)
C30 H30 1.0000
C31 C36 1.521(8)
C31 C35 1.536(8)
C31 C37 1.550(7)
C31 H31 1.0000
C32 C36 1.528(8)
C32 C38 1.528(8)
C32 C34 1.536(7)
C32 H32 1.0000
C33 H33A 0.9900
C33 H33B 0.9900
C34 H34A 0.9900
C34 H34B 0.9900
C35 H35A 0.9900
C35 H35B 0.9900
C36 H36A 0.9900
C36 H36B 0.9900
C37 H37A 0.9900
C37 H37B 0.9900
C38 H38A 0.9900
C38 H38B 0.9900
C39 H39A 0.9800
C39 H39B 0.9800
C39 H39C 0.9800
C40 C44 1.536(6)
C40 C48 1.551(6)
C40 C45 1.558(6)
C41 C46 1.530(7)
C41 C49 1.534(7)
C41 C44 1.535(7)
C41 H41 1.0000
C42 C46 1.522(7)
C42 C48 1.524(7)
C42 C47 1.526(7)
C42 H42 1.0000
C43 C49 1.529(7)
C43 C45 1.532(7)
C43 C47 1.533(8)
C43 H43 1.0000
C44 H44A 0.9900
C44 H44B 0.9900
C45 H45A 0.9900
C45 H45B 0.9900
C46 H46A 0.9900
C46 H46B 0.9900
C47 H47A 0.9900
C47 H47B 0.9900
C48 H48A 0.9900
C48 H48B 0.9900
C49 H49A 0.9900
C49 H49B 0.9900
C50 H50A 0.9800
C50 H50B 0.9800
C50 H50C 0.9800
Mn2 O3 1.972(3)
Mn2 O4 1.974(3)
Mn2 C53 2.127(5)
Mn2 N4 2.219(4)
O3 C58 1.331(5)
O4 C65 1.326(5)
N4 C51 1.480(6)
N4 C56 1.491(6)
N4 C63 1.503(6)
N5 C53 1.350(6)
N5 C54 1.383(6)
N5 C52 1.458(6)
N6 C53 1.362(6)
N6 C55 1.391(6)
N6 C70 1.442(6)
C51 C52 1.522(7)
C51 H51A 0.9900
C51 H51B 0.9900
C52 H52A 0.9900
C52 H52B 0.9900
C54 C55 1.341(7)
C54 H54 0.9500
C55 H55 0.9500
C56 C57 1.519(6)
C56 H56A 0.9900
C56 H56B 0.9900
C57 C62 1.386(7)
C57 C58 1.406(7)
C58 C59 1.447(7)
C59 C60 1.396(7)
C59 C79 1.531(6)
C60 C61 1.402(7)
C60 H60 0.9500
C61 C62 1.389(7)
C61 C89 1.513(7)
C62 H62 0.9500
C63 C64 1.512(7)
C63 H63A 0.9900
C63 H63B 0.9900
C64 C69 1.389(6)
C64 C65 1.420(6)
C65 C66 1.424(6)
C66 C67 1.399(6)
C66 C90 1.519(6)
C67 C68 1.389(6)
C67 H67 0.9500
C68 C69 1.377(7)
C68 C100 1.508(6)
C69 H69 0.9500
C70 C75 1.389(7)
C70 C71 1.402(7)
C71 C72 1.394(7)
C71 C76 1.521(7)
C72 C73 1.381(7)
C72 H72 0.9500
C73 C74 1.383(7)
C73 C77 1.497(7)
C74 C75 1.391(7)
C74 H74 0.9500
C75 C78 1.506(7)
C76 H76A 0.9800
C76 H76B 0.9800
C76 H76C 0.9800
C77 H77A 0.9800
C77 H77B 0.9800
C77 H77C 0.9800
C78 H78A 0.9800
C78 H78B 0.9800
C78 H78C 0.9800
C79 C88 1.521(6)
C79 C83 1.549(6)
C79 C84 1.557(6)
C80 C85 1.521(7)
C80 C87 1.522(8)
C80 C83 1.534(7)
C80 H80 1.0000
C81 C86 1.526(7)
C81 C85 1.530(7)
C81 C88 1.546(7)
C81 H81 1.0000
C82 C86 1.524(7)
C82 C84 1.532(7)
C82 C87 1.542(8)
C82 H82 1.0000
C83 H83A 0.9900
C83 H83B 0.9900
C84 H84A 0.9900
C84 H84B 0.9900
C85 H85A 0.9900
C85 H85B 0.9900
C86 H86A 0.9900
C86 H86B 0.9900
C87 H87A 0.9900
C87 H87B 0.9900
C88 H88A 0.9900
C88 H88B 0.9900
C89 H89A 0.9800
C89 H89B 0.9800
C89 H89C 0.9800
C90 C94 1.543(6)
C90 C98 1.554(6)
C90 C95 1.554(6)
C91 C96 1.517(7)
C91 C99 1.530(7)
C91 C94 1.532(7)
C91 H91 1.0000
C92 C97 1.522(7)
C92 C96 1.525(7)
C92 C98 1.532(7)
C92 H92 1.0000
C93 C95 1.532(7)
C93 C97 1.533(7)
C93 C99 1.546(7)
C93 H93 1.0000
C94 H94A 0.9900
C94 H94B 0.9900
C95 H95A 0.9900
C95 H95B 0.9900
C96 H96A 0.9900
C96 H96B 0.9900
C97 H97A 0.9900
C97 H97B 0.9900
C98 H98A 0.9900
C98 H98B 0.9900
C99 H99A 0.9900
C99 H99B 0.9900
C100 H10A 0.9800
C100 H10B 0.9800
C100 H10C 0.9800
O100 C101 1.365(8)
O100 C104 1.462(9)
C101 C102 1.551(9)
C101 H10D 0.9900
C101 H10E 0.9900
C102 C103 1.481(10)
C102 H10F 0.9900
C102 H10G 0.9900
C103 C104 1.509(10)
C103 H10H 0.9900
C103 H10I 0.9900
C104 H10J 0.9900
C104 H10K 0.9900
C201 O202 1.389(10)
C201 H20A 0.9800
C201 H20B 0.9800
C201 H20C 0.9800
O202 C203 1.433(8)
C203 C204 1.499(10)
C203 H20D 0.9900
C203 H20E 0.9900
C204 O205 1.415(8)
C204 H20F 0.9900
C204 H20G 0.9900
O205 C206 1.442(9)
C206 H20H 0.9800
C206 H20I 0.9800
C206 H20J 0.9800
C301 O302 1.457(10)
C301 H30A 0.9800
C301 H30B 0.9800
C301 H30C 0.9800
O302 C303 1.357(10)
C303 C304 1.528(14)
C303 H30D 0.9900
C303 H30E 0.9900
C304 O305 1.424(11)
C304 H30F 0.9900
C304 H30G 0.9900
O305 C306 1.481(10)
C306 H30H 0.9800
C306 H30I 0.9800
C306 H30J 0.9800
C401 O402 1.419(12)
C401 H40A 0.9800
C401 H40B 0.9800
C401 H40C 0.9800
O402 C403 1.267(12)
C403 C404 1.341(14)
C403 H40D 0.9900
C403 H40E 0.9900
C404 O405 1.401(12)
C404 H40F 0.9900
C404 H40G 0.9900
O405 C406 1.406(12)
C406 H40H 0.9800
C406 H40I 0.9800
C406 H40J 0.9800

loop_
_geom_torsion_atom_site_label_1
_geom_torsion_atom_site_label_2
_geom_torsion_atom_site_label_3
_geom_torsion_atom_site_label_4
_geom_torsion
O2 Mn1 O1 C8 -47.4(3)
C3 Mn1 O1 C8 142.0(3)
N1 Mn1 O1 C8 46.5(3)
O1 Mn1 O2 C15 147.5(3)
C3 Mn1 O2 C15 -43.9(4)
N1 Mn1 O2 C15 52.4(3)
O1 Mn1 N1 C1 129.5(3)
O2 Mn1 N1 C1 -119.0(3)
C3 Mn1 N1 C1 13.4(3)
O1 Mn1 N1 C13 -110.5(3)
O2 Mn1 N1 C13 1.0(3)
C3 Mn1 N1 C13 133.4(3)
O1 Mn1 N1 C6 7.2(3)
O2 Mn1 N1 C6 118.7(3)
C3 Mn1 N1 C6 -108.9(3)
C13 N1 C1 C2 -170.7(4)
C6 N1 C1 C2 68.9(5)
Mn1 N1 C1 C2 -51.0(5)
C3 N2 C2 C1 -45.4(6)
C4 N2 C2 C1 142.9(4)
N1 C1 C2 N2 71.8(5)
C4 N2 C3 N3 -0.2(5)
C2 N2 C3 N3 -172.8(4)
C4 N2 C3 Mn1 178.1(3)
C2 N2 C3 Mn1 5.5(6)
C5 N3 C3 N2 0.7(5)
C20 N3 C3 N2 178.0(4)
C5 N3 C3 Mn1 -177.4(3)
C20 N3 C3 Mn1 -0.1(6)
O1 Mn1 C3 N2 -87.1(4)
O2 Mn1 C3 N2 104.7(4)
N1 Mn1 C3 N2 8.9(4)
O1 Mn1 C3 N3 90.7(4)
O2 Mn1 C3 N3 -77.5(4)
N1 Mn1 C3 N3 -173.4(4)
C3 N2 C4 C5 -0.3(5)
C2 N2 C4 C5 172.4(4)
N2 C4 C5 N3 0.7(5)
C3 N3 C5 C4 -0.9(5)
C20 N3 C5 C4 -178.0(4)
C1 N1 C6 C7 -179.6(4)
C13 N1 C6 C7 61.1(5)
Mn1 N1 C6 C7 -55.2(4)
N1 C6 C7 C12 -115.9(5)
N1 C6 C7 C8 65.8(5)
Mn1 O1 C8 C7 -56.3(5)
Mn1 O1 C8 C9 123.4(4)
C12 C7 C8 O1 -178.5(4)
C6 C7 C8 O1 -0.2(6)
C12 C7 C8 C9 1.8(7)
C6 C7 C8 C9 -179.9(4)
O1 C8 C9 C10 178.7(4)
C7 C8 C9 C10 -1.6(6)
O1 C8 C9 C29 -3.6(7)
C7 C8 C9 C29 176.1(4)
C8 C9 C10 C11 0.1(7)
C29 C9 C10 C11 -177.5(4)
C9 C10 C11 C12 1.2(7)
C9 C10 C11 C39 179.4(5)
C10 C11 C12 C7 -1.0(7)
C39 C11 C12 C7 -179.3(4)
C8 C7 C12 C11 -0.4(7)
C6 C7 C12 C11 -178.8(4)
C1 N1 C13 C14 72.2(5)
C6 N1 C13 C14 -166.9(4)
Mn1 N1 C13 C14 -51.5(4)
N1 C13 C14 C19 -116.1(5)
N1 C13 C14 C15 67.3(6)
Mn1 O2 C15 C14 -58.0(5)
Mn1 O2 C15 C16 124.8(4)
C19 C14 C15 O2 180.0(4)
C13 C14 C15 O2 -3.4(6)
C19 C14 C15 C16 -2.7(7)
C13 C14 C15 C16 173.9(4)
O2 C15 C16 C17 -179.3(4)
C14 C15 C16 C17 3.5(7)
O2 C15 C16 C40 5.9(7)
C14 C15 C16 C40 -171.4(4)
C15 C16 C17 C18 -2.2(7)
C40 C16 C17 C18 172.6(5)
C16 C17 C18 C19 0.0(8)
C16 C17 C18 C50 -179.0(5)
C17 C18 C19 C14 1.0(7)
C50 C18 C19 C14 179.9(5)
C15 C14 C19 C18 0.4(7)
C13 C14 C19 C18 -176.1(4)
C3 N3 C20 C21 108.8(5)
C5 N3 C20 C21 -74.3(6)
C3 N3 C20 C25 -68.3(5)
C5 N3 C20 C25 108.5(5)
C25 C20 C21 C22 2.9(7)
N3 C20 C21 C22 -174.2(4)
C25 C20 C21 C26 -179.4(5)
N3 C20 C21 C26 3.5(7)
C20 C21 C22 C23 0.7(7)
C26 C21 C22 C23 -177.0(5)
C21 C22 C23 C24 -3.6(7)
C21 C22 C23 C27 173.9(5)
C22 C23 C24 C25 3.0(7)
C27 C23 C24 C25 -174.5(4)
C23 C24 C25 C20 0.4(7)
C23 C24 C25 C28 -179.7(4)
C21 C20 C25 C24 -3.4(7)
N3 C20 C25 C24 173.7(4)
C21 C20 C25 C28 176.6(4)
N3 C20 C25 C28 -6.3(7)
C10 C9 C29 C34 118.3(5)
C8 C9 C29 C34 -59.3(6)
C10 C9 C29 C33 -2.0(7)
C8 C9 C29 C33 -179.6(4)
C10 C9 C29 C37 -121.0(5)
C8 C9 C29 C37 61.4(5)
C9 C29 C33 C30 -179.8(5)
C34 C29 C33 C30 58.0(6)
C37 C29 C33 C30 -58.9(6)
C35 C30 C33 C29 60.3(6)
C38 C30 C33 C29 -59.7(6)
C36 C32 C34 C29 -59.0(5)
C38 C32 C34 C29 60.6(6)
C9 C29 C34 C32 178.0(4)
C33 C29 C34 C32 -58.8(6)
C37 C29 C34 C32 56.6(5)
C38 C30 C35 C31 61.5(6)
C33 C30 C35 C31 -59.1(6)
C36 C31 C35 C30 -60.4(6)
C37 C31 C35 C30 59.2(6)
C35 C31 C36 C32 59.1(6)
C37 C31 C36 C32 -60.5(6)
C38 C32 C36 C31 -59.0(6)
C34 C32 C36 C31 60.6(6)
C9 C29 C37 C31 -177.9(4)
C34 C29 C37 C31 -56.2(5)
C33 C29 C37 C31 59.7(5)
C36 C31 C37 C29 58.7(6)
C35 C31 C37 C29 -61.0(6)
C36 C32 C38 C30 60.0(6)
C34 C32 C38 C30 -59.5(6)
C35 C30 C38 C32 -61.6(6)
C33 C30 C38 C32 59.4(6)
C17 C16 C40 C44 6.9(6)
C15 C16 C40 C44 -178.5(4)
C17 C16 C40 C48 -112.2(5)
C15 C16 C40 C48 62.3(5)
C17 C16 C40 C45 126.8(5)
C15 C16 C40 C45 -58.7(6)
C46 C41 C44 C40 59.4(5)
C49 C41 C44 C40 -60.7(5)
C16 C40 C44 C41 -177.7(4)
C48 C40 C44 C41 -57.1(5)
C45 C40 C44 C41 58.8(5)
C49 C43 C45 C40 61.7(6)
C47 C43 C45 C40 -58.5(5)
C16 C40 C45 C43 177.6(4)
C44 C40 C45 C43 -59.1(5)
C48 C40 C45 C43 55.9(5)
C48 C42 C46 C41 59.6(6)
C47 C42 C46 C41 -60.4(5)
C49 C41 C46 C42 61.5(5)
C44 C41 C46 C42 -59.1(5)
C46 C42 C47 C43 60.1(5)
C48 C42 C47 C43 -60.0(5)
C49 C43 C47 C42 -60.6(5)
C45 C43 C47 C42 60.0(5)
C46 C42 C48 C40 -60.3(5)
C47 C42 C48 C40 59.5(5)
C16 C40 C48 C42 179.9(4)
C44 C40 C48 C42 57.7(5)
C45 C40 C48 C42 -56.7(5)
C45 C43 C49 C41 -59.9(6)
C47 C43 C49 C41 60.9(6)
C46 C41 C49 C43 -61.5(5)
C44 C41 C49 C43 59.1(5)
O4 Mn2 O3 C58 -142.8(3)
C53 Mn2 O3 C58 50.0(4)
N4 Mn2 O3 C58 -47.6(3)
O3 Mn2 O4 C65 50.4(3)
C53 Mn2 O4 C65 -140.7(3)
N4 Mn2 O4 C65 -44.1(3)
O3 Mn2 N4 C51 117.0(3)
O4 Mn2 N4 C51 -131.8(3)
C53 Mn2 N4 C51 -13.3(3)
O3 Mn2 N4 C56 -3.5(3)
O4 Mn2 N4 C56 107.7(3)
C53 Mn2 N4 C56 -133.9(3)
O3 Mn2 N4 C63 -121.6(3)
O4 Mn2 N4 C63 -10.3(3)
C53 Mn2 N4 C63 108.1(3)
C56 N4 C51 C52 170.6(4)
C63 N4 C51 C52 -68.2(5)
Mn2 N4 C51 C52 50.7(5)
C53 N5 C52 C51 49.3(6)
C54 N5 C52 C51 -140.0(5)
N4 C51 C52 N5 -73.9(5)
C54 N5 C53 N6 0.5(5)
C52 N5 C53 N6 172.2(4)
C54 N5 C53 Mn2 178.8(3)
C52 N5 C53 Mn2 -9.5(6)
C55 N6 C53 N5 0.2(5)
C70 N6 C53 N5 -177.5(4)
C55 N6 C53 Mn2 -177.8(4)
C70 N6 C53 Mn2 4.5(7)
O3 Mn2 C53 N5 -103.9(4)
O4 Mn2 C53 N5 89.6(4)
N4 Mn2 C53 N5 -6.9(4)
O3 Mn2 C53 N6 73.7(5)
O4 Mn2 C53 N6 -92.7(5)
N4 Mn2 C53 N6 170.8(4)
C53 N5 C54 C55 -1.1(6)
C52 N5 C54 C55 -172.9(5)
N5 C54 C55 N6 1.2(6)
C53 N6 C55 C54 -0.9(6)
C70 N6 C55 C54 176.7(5)
C51 N4 C56 C57 -71.4(5)
C63 N4 C56 C57 167.1(4)
Mn2 N4 C56 C57 51.6(4)
N4 C56 C57 C62 119.5(5)
N4 C56 C57 C58 -65.8(6)
Mn2 O3 C58 C57 53.1(5)
Mn2 O3 C58 C59 -129.8(4)
C62 C57 C58 O3 179.7(4)
C56 C57 C58 O3 5.0(6)
C62 C57 C58 C59 2.6(7)
C56 C57 C58 C59 -172.1(4)
O3 C58 C59 C60 179.6(4)
C57 C58 C59 C60 -3.2(6)
O3 C58 C59 C79 -4.7(7)
C57 C58 C59 C79 172.5(4)
C58 C59 C60 C61 2.0(7)
C79 C59 C60 C61 -173.6(4)
C59 C60 C61 C62 0.0(7)
C59 C60 C61 C89 179.0(5)
C58 C57 C62 C61 -0.5(7)
C56 C57 C62 C61 174.2(4)
C60 C61 C62 C57 -0.9(7)
C89 C61 C62 C57 -179.8(5)
C51 N4 C63 C64 179.8(4)
C56 N4 C63 C64 -59.7(5)
Mn2 N4 C63 C64 56.8(4)
N4 C63 C64 C69 118.0(5)
N4 C63 C64 C65 -63.7(6)
Mn2 O4 C65 C64 56.4(5)
Mn2 O4 C65 C66 -125.4(4)
C69 C64 C65 O4 176.0(4)
C63 C64 C65 O4 -2.4(6)
C69 C64 C65 C66 -2.3(6)
C63 C64 C65 C66 179.4(4)
O4 C65 C66 C67 -176.1(4)
C64 C65 C66 C67 2.1(6)
O4 C65 C66 C90 5.3(6)
C64 C65 C66 C90 -176.4(4)
C65 C66 C67 C68 -0.8(6)
C90 C66 C67 C68 177.7(4)
C66 C67 C68 C69 -0.4(6)
C66 C67 C68 C100 -179.1(4)
C67 C68 C69 C64 0.3(6)
C100 C68 C69 C64 178.9(4)
C65 C64 C69 C68 1.1(7)
C63 C64 C69 C68 179.4(4)
C53 N6 C70 C75 -114.7(5)
C55 N6 C70 C75 67.9(7)
C53 N6 C70 C71 63.1(6)
C55 N6 C70 C71 -114.2(5)
C75 C70 C71 C72 3.0(7)
N6 C70 C71 C72 -174.8(4)
C75 C70 C71 C76 -174.5(4)
N6 C70 C71 C76 7.7(7)
C70 C71 C72 C73 -0.1(7)
C76 C71 C72 C73 177.4(5)
C71 C72 C73 C74 -2.8(7)
C71 C72 C73 C77 175.9(5)
C72 C73 C74 C75 3.1(7)
C77 C73 C74 C75 -175.5(5)
C71 C70 C75 C74 -2.7(7)
N6 C70 C75 C74 175.1(4)
C71 C70 C75 C78 177.6(5)
N6 C70 C75 C78 -4.6(7)
C73 C74 C75 C70 -0.4(7)
C73 C74 C75 C78 179.3(5)
C60 C59 C79 C88 -3.0(6)
C58 C59 C79 C88 -178.5(4)
C60 C59 C79 C83 115.8(5)
C58 C59 C79 C83 -59.7(5)
C60 C59 C79 C84 -123.8(5)
C58 C59 C79 C84 60.7(6)
C85 C80 C83 C79 60.8(5)
C87 C80 C83 C79 -60.3(5)
C88 C79 C83 C80 -58.0(5)
C59 C79 C83 C80 -179.9(4)
C84 C79 C83 C80 57.2(5)
C86 C82 C84 C79 -60.3(6)
C87 C82 C84 C79 59.7(5)
C88 C79 C84 C82 58.5(5)
C59 C79 C84 C82 -177.6(4)
C83 C79 C84 C82 -57.2(5)
C87 C80 C85 C81 60.4(5)
C83 C80 C85 C81 -59.9(6)
C86 C81 C85 C80 -60.8(5)
C88 C81 C85 C80 57.9(5)
C84 C82 C86 C81 59.9(6)
C87 C82 C86 C81 -59.5(6)
C85 C81 C86 C82 60.8(5)
C88 C81 C86 C82 -58.6(5)
C85 C80 C87 C82 -59.0(5)
C83 C80 C87 C82 62.1(5)
C86 C82 C87 C80 58.3(5)
C84 C82 C87 C80 -61.9(5)
C59 C79 C88 C81 176.8(4)
C83 C79 C88 C81 57.4(5)
C84 C79 C88 C81 -59.0(5)
C86 C81 C88 C79 60.3(5)
C85 C81 C88 C79 -58.7(5)
C67 C66 C90 C94 1.8(6)
C65 C66 C90 C94 -179.8(4)
C67 C66 C90 C98 -116.9(5)
C65 C66 C90 C98 61.6(5)
C67 C66 C90 C95 122.0(4)
C65 C66 C90 C95 -59.5(5)
C96 C91 C94 C90 60.0(5)
C99 C91 C94 C90 -60.6(5)
C66 C90 C94 C91 -178.8(4)
C98 C90 C94 C91 -58.4(5)
C95 C90 C94 C91 58.5(5)
C97 C93 C95 C90 -58.7(5)
C99 C93 C95 C90 62.4(5)
C66 C90 C95 C93 176.5(4)
C94 C90 C95 C93 -59.7(5)
C98 C90 C95 C93 55.3(5)
C99 C91 C96 C92 62.7(5)
C94 C91 C96 C92 -58.6(6)
C97 C92 C96 C91 -60.9(5)
C98 C92 C96 C91 58.7(6)
C96 C92 C97 C93 58.3(5)
C98 C92 C97 C93 -61.7(5)
C95 C93 C97 C92 61.9(5)
C99 C93 C97 C92 -58.6(5)
C97 C92 C98 C90 59.6(5)
C96 C92 C98 C90 -60.5(5)
C66 C90 C98 C92 -178.4(4)
C94 C90 C98 C92 59.1(5)
C95 C90 C98 C92 -56.1(5)
C96 C91 C99 C93 -61.6(5)
C94 C91 C99 C93 60.0(5)
C95 C93 C99 C91 -61.0(5)
C97 C93 C99 C91 59.9(5)
C104 O100 C101 C102 40.3(7)
O100 C101 C102 C103 -29.9(8)
C101 C102 C103 C104 7.4(8)
C101 O100 C104 C103 -35.3(8)
C102 C103 C104 O100 15.4(9)
C201 O202 C203 C204 179.3(6)
O202 C203 C204 O205 -168.7(5)
C203 C204 O205 C206 -178.6(6)
C301 O302 C303 C304 174.7(9)
O302 C303 C304 O305 71.5(11)
C303 C304 O305 C306 178.3(7)
C401 O402 C403 C404 -174.3(13)
O402 C403 C404 O405 20(2)
C403 C404 O405 C406 -179.6(12)
